data_2006981
loop_
_publ_author_name
'Nastopoulos, Vassilios'
'Athanassopoulos, Constantinos'
'Papaioannou, Dionissios'
'Francis, George W.'
'Kavounis, Constantin'
(S),(E)-5-Methoxycarbonyl-3-triphenylmethylaminohex-4-en-4-olide

_publ_section_title (<i>S</i>),(<i>E</i>)-5-Methoxycarbonyl-3-triphenylmethylaminohex-4-en-4-olide
_journal_issue 2
_journal_name_full 'Acta Crystallographica Section C'
_journal_page_first 267
_journal_page_last 269
_journal_paper_doi 10.1107/S0108270197009128
_journal_volume 54
_journal_year 1998
_chemical_formula_moiety 'C27 H25 N O4'
_chemical_formula_sum 'C27 H25 N O4'
_chemical_formula_weight 427.48
_chemical_name_systematic (S),(E)-5-Methoxycarbonyl-3-triphenylmethylaminohex-4-en-4-olide
_space_group_IT_number 4
_symmetry_cell_setting monoclinic
_symmetry_space_group_name_Hall 'P 2yb'
_symmetry_space_group_name_H-M 'P 1 21 1'
_cell_angle_alpha 90.00
_cell_angle_beta 100.89(6)
_cell_angle_gamma 90.00
_cell_formula_units_Z 2
_cell_length_a 10.880(4)
_cell_length_b 8.875(3)
_cell_length_c 11.845(5)
_cell_measurement_reflns_used 32
_cell_measurement_temperature 293(2)
_cell_measurement_theta_max 19.6
_cell_measurement_theta_min 10.4
_cell_volume 1123.2(8)
_computing_cell_refinement DIF4
_computing_data_collection 'DIF4 (Stoe & Cie, 1988a)'
_computing_data_reduction 'REDU4 (Stoe & Cie, 1988b)'
_computing_molecular_graphics 'PLATON (Spek, 1990)'
_computing_publication_material SHELXL93
_computing_structure_refinement 'SHELXL93 (Sheldrick, 1993)'
_computing_structure_solution 'SHELXS86 (Sheldrick, 1990)'
_diffrn_ambient_temperature 293(2)
_diffrn_measurement_device_type 'Philips PW1100 diffractometer updated by Stoe'
_diffrn_measurement_method \w-2\q
_diffrn_radiation_monochromator graphite
_diffrn_radiation_source 'fine-focus sealed tube'
_diffrn_radiation_type MoK\a
_diffrn_radiation_wavelength 0.71069
_diffrn_reflns_av_R_equivalents 0.024
_diffrn_reflns_av_sigmaI/netI 0.0206
_diffrn_reflns_limit_h_max 15
_diffrn_reflns_limit_h_min -15
_diffrn_reflns_limit_k_max 12
_diffrn_reflns_limit_k_min 0
_diffrn_reflns_limit_l_max 16
_diffrn_reflns_limit_l_min 0
_diffrn_reflns_number 3477
_diffrn_reflns_theta_max 30.03
_diffrn_reflns_theta_min 1.75
_diffrn_standards_decay_% 2.5
_diffrn_standards_interval_time 120
_diffrn_standards_number 3
_exptl_absorpt_coefficient_mu 0.085
_exptl_absorpt_correction_type none
_exptl_crystal_colour colourless
_exptl_crystal_density_diffrn 1.266
_exptl_crystal_density_method 'not measured'
_exptl_crystal_description prism
_exptl_crystal_F_000 452
_exptl_crystal_size_max 0.60
_exptl_crystal_size_mid 0.40
_exptl_crystal_size_min 0.30
_refine_diff_density_max 0.332
_refine_diff_density_min -0.487
_refine_ls_extinction_method none
_refine_ls_goodness_of_fit_all 1.079
_refine_ls_goodness_of_fit_ref 1.153
_refine_ls_hydrogen_treatment 'H atoms treated by a mixture of independent and constrained refinement'
_refine_ls_matrix_type full
_refine_ls_number_parameters 294
_refine_ls_number_reflns 3476
_refine_ls_number_restraints 1
_refine_ls_R_factor_all 0.084
_refine_ls_R_factor_gt 0.061
_refine_ls_shift/su_max 0.001
_refine_ls_shift/su_mean 0.000
_refine_ls_structure_factor_coef Fsqd
_refine_ls_weighting_details 'calc w = 1/[\s^2^(Fo^2^)+(0.1088P)^2^] where P = (Fo^2^+2Fc^2^)/3'
_refine_ls_weighting_scheme calc
_refine_ls_wR_factor_all 0.158
_refine_ls_wR_factor_ref 0.142
_reflns_number_gt 2542
_reflns_number_total 3476
_reflns_threshold_expression I>2\s(I)
_cod_data_source_file ab1492.cif
_cod_data_source_block ENES
_cod_original_cell_volume 1123.2(7)
_cod_original_sg_symbol_H-M 'P 21'
_cod_database_code 2006981

loop_
_symmetry_equiv_pos_as_xyz
'x, y, z'
'-x, y+1/2, -z'

loop_
_atom_site_label
_atom_site_fract_x
_atom_site_fract_y
_atom_site_fract_z
_atom_site_U_iso_or_equiv
_atom_site_adp_type
_atom_site_calc_flag
_atom_site_refinement_flags
_atom_site_occupancy
_atom_site_disorder_group
_atom_site_type_symbol
C1 .2235(3) .1008(4) .5924(3) .0586(7) Uani d . 1 . C
C2 .1538(2) .0637(3) .4763(2) .0491(6) Uani d . 1 . C
C3 .1575(2) .2071(3) .4058(2) .0412(5) Uani d . 1 . C
C4 .1923(2) .3251(3) .4990(2) .0459(5) Uani d . 1 . C
O1 .2421(2) .2545(3) .6013(2) .0576(5) Uani d . 1 . O
O2 .2599(3) .0234(4) .6731(2) .0907(9) Uani d . 1 . O
C5 .1878(3) .4760(3) .4983(2) .0515(6) Uani d . 1 . C
C6 .2417(4) .5685(5) .6035(3) .0737(9) Uani d . 1 . C
C7 .1219(3) .5633(4) .3993(3) .0565(7) Uani d . 1 . C
O3 .0941(3) .6937(3) .4063(2) .0849(8) Uani d . 1 . O
O4 .0909(2) .4855(3) .3019(2) .0683(6) Uani d . 1 . O
C8 .0125(4) .5623(5) .2067(3) .0822(11) Uani d . 1 . C
N1 .2611(2) .2077(3) .3404(2) .0403(4) Uani d . 1 . N
H1 .271(3) .303(5) .312(3) .062(9) Uiso d . 1 . H
C9 .2536(2) .1029(3) .2405(2) .0371(4) Uani d . 1 . C
C10 .3155(2) -.0495(3) .2788(2) .0385(4) Uani d . 1 . C
C11 .2980(2) -.1735(3) .2059(2) .0474(5) Uani d . 1 . C
C12 .3574(3) -.3101(4) .2369(3) .0570(6) Uani d . 1 . C
C13 .4379(3) -.3237(4) .3418(3) .0596(7) Uani d . 1 . C
C14 .4593(3) -.2004(4) .4126(2) .0599(7) Uani d . 1 . C
C15 .3995(2) -.0638(3) .3823(2) .0475(5) Uani d . 1 . C
C16 .3357(2) .1716(3) .1600(2) .0441(5) Uani d . 1 . C
C17 .3108(3) .1426(4) .0420(2) .0566(7) Uani d . 1 . C
C18 .3874(4) .2027(5) -.0283(3) .0721(9) Uani d . 1 . C
C19 .4865(4) .2922(5) .0158(4) .0819(11) Uani d . 1 . C
C20 .5159(3) .3176(5) .1326(3) .0762(10) Uani d . 1 . C
C21 .4400(3) .2567(4) .2041(2) .0577(7) Uani d . 1 . C
C22 .1156(2) .0872(3) .1797(2) .0415(5) Uani d . 1 . C
C23 .0399(2) -.0297(3) .2035(2) .0497(6) Uani d . 1 . C
C24 -.0881(3) -.0316(5) .1564(3) .0664(8) Uani d . 1 . C
C25 -.1415(3) .0847(6) .0875(3) .0748(10) Uani d . 1 . C
C26 -.0682(3) .2025(5) .0657(3) .0759(10) Uani d . 1 . C
C27 .0603(3) .2055(4) .1106(2) .0564(6) Uani d . 1 . C
H2A .0681 .0360 .4790 .059 Uiso calc R 1 . H
H2B .1933 -.0193 .4435 .059 Uiso calc R 1 . H
H3 .0765 .2284 .3563 .049 Uiso calc R 1 . H
H6A .1758 .624 .6283 .111 Uiso calc R 1 . H
H6B .303 .638 .5848 .111 Uiso calc R 1 . H
H6C .281 .5027 .6641 .111 Uiso calc R 1 . H
H8A -.0039 .4963 .1413 .123 Uiso calc R 1 . H
H8B .0545 .6510 .1875 .123 Uiso calc R 1 . H
H8C -.0652 .5902 .2282 .123 Uiso calc R 1 . H
H1 .271(3) .303(5) .312(3) .062(9) Uiso d . 1 . H
H11 .2453 -.1648 .1346 .057 Uiso calc R 1 . H
H12 .3431 -.3922 .1872 .068 Uiso calc R 1 . H
H13 .4768 -.4151 .3639 .071 Uiso calc R 1 . H
H14 .5150 -.2083 .4824 .072 Uiso calc R 1 . H
H15 .4158 .0184 .4315 .057 Uiso calc R 1 . H
H17 .2428 .0828 .0104 .068 Uiso calc R 1 . H
H18 .3706 .1814 -.1066 .087 Uiso calc R 1 . H
H19 .5342 .3360 -.0328 .098 Uiso calc R 1 . H
H20 .5857 .3748 .1637 .091 Uiso calc R 1 . H
H21 .4601 .2739 .2829 .069 Uiso calc R 1 . H
H23 .0747 -.1078 .2514 .060 Uiso calc R 1 . H
H24 -.1373 -.1119 .1719 .080 Uiso calc R 1 . H
H25 -.2265 .0833 .0559 .090 Uiso calc R 1 . H
H26 -.1045 .2821 .0202 .091 Uiso calc R 1 . H
H27 .1088 .2861 .0943 .068 Uiso calc R 1 . H

loop_
_atom_site_aniso_label
_atom_site_aniso_U_11
_atom_site_aniso_U_22
_atom_site_aniso_U_33
_atom_site_aniso_U_12
_atom_site_aniso_U_13
_atom_site_aniso_U_23
_atom_site_aniso_type_symbol
C1 .0593(15) .066(2) .0510(14) .0008(14) .0126(12) .0071(14) C
C2 .0525(13) .0502(13) .0485(13) -.0035(11) .0194(10) .0028(11) C
C3 .0411(10) .0444(11) .0394(10) -.0007(9) .0114(8) -.0008(9) C
C4 .0469(12) .0518(13) .0417(11) .0006(11) .0152(9) -.0040(10) C
O1 .0640(11) .0677(13) .0403(9) -.0011(10) .0075(8) -.0021(9) O
O2 .121(2) .085(2) .0595(14) .003(2) -.0005(14) .0258(13) O
C5 .0559(14) .0511(14) .0527(14) -.0047(11) .0232(11) -.0076(12) C
C6 .095(2) .064(2) .067(2) -.010(2) .027(2) -.021(2) C
C7 .0634(15) .0480(14) .066(2) -.0033(13) .0311(13) .0023(13) C
O3 .132(2) .0457(12) .086(2) .0108(14) .043(2) .0035(12) O
O4 .0863(14) .0507(11) .0651(13) .0072(11) .0074(11) .0025(10) O
C8 .102(3) .061(2) .076(2) .007(2) -.003(2) .011(2) C
N1 .0443(9) .0410(10) .0370(8) -.0015(8) .0116(7) -.0025(8) N
C9 .0399(9) .0381(10) .0331(9) .0007(8) .0067(7) .0006(8) C
C10 .0369(9) .0412(11) .0377(10) .0022(9) .0081(8) .0029(9) C
C11 .0503(12) .0466(13) .0422(11) .0037(11) .0008(9) -.0046(10) C
C12 .0613(15) .0478(14) .0602(15) .0076(13) .0069(12) -.0083(12) C
C13 .0584(15) .053(2) .066(2) .0133(13) .0074(12) .0053(14) C
C14 .0542(14) .067(2) .0531(15) .0149(14) -.0026(11) .0069(13) C
C15 .0457(11) .0519(14) .0418(11) .0035(11) .0004(9) -.0035(10) C
C16 .0529(12) .0428(13) .0391(10) -.0008(10) .0151(9) .0018(9) C
C17 .071(2) .060(2) .0421(12) -.0048(14) .0190(11) -.0032(12) C
C18 .095(2) .080(2) .0495(14) .001(2) .0350(15) .002(2) C
C19 .105(3) .079(3) .078(2) -.019(2) .059(2) -.003(2) C
C20 .080(2) .080(2) .078(2) -.030(2) .039(2) -.014(2) C
C21 .0620(15) .063(2) .0534(14) -.0138(13) .0255(11) -.0078(13) C
C22 .0416(10) .0475(12) .0336(9) .0042(9) .0028(7) -.0011(9) C
C23 .0440(11) .0513(14) .0522(14) -.0006(11) .0052(9) -.0035(11) C
C24 .0446(13) .080(2) .072(2) -.0060(14) .0038(12) -.015(2) C
C25 .0454(13) .101(3) .070(2) .013(2) -.0102(12) -.018(2) C
C26 .069(2) .087(2) .060(2) .022(2) -.0172(14) .003(2) C
C27 .0600(14) .061(2) .0452(12) .0101(14) .0013(10) .0089(13) C

loop_
_atom_type_symbol
_atom_type_description
_atom_type_scat_dispersion_real
_atom_type_scat_dispersion_imag
_atom_type_scat_source
C C 0.0033 0.0016 'International Tables Vol C Tables 4.2.6.8 and 6.1.1.4'
H H 0.0000 0.0000 'International Tables Vol C Tables 4.2.6.8 and 6.1.1.4'
O O 0.0106 0.0060 'International Tables Vol C Tables 4.2.6.8 and 6.1.1.4'
N N 0.0061 0.0033 'International Tables Vol C Tables 4.2.6.8 and 6.1.1.4'

loop_
_geom_angle_atom_site_label_1
_geom_angle_atom_site_label_2
_geom_angle_atom_site_label_3
_geom_angle
_geom_angle_publ_flag
O2 C1 O1 119.3(3) yes
O2 C1 C2 131.1(3) yes
O1 C1 C2 109.5(3) yes
C1 C2 C3 105.2(2) yes
C1 C2 H2A 110.7(2) ?
C3 C2 H2A 110.71(13) ?
C1 C2 H2B 110.7(2) ?
C3 C2 H2B 110.71(14) ?
H2A C2 H2B 108.8 ?
N1 C3 C4 105.5(2) ?
N1 C3 C2 112.9(2) ?
C4 C3 C2 101.9(2) yes
N1 C3 H3 111.97(12) ?
C4 C3 H3 111.97(14) ?
C2 C3 H3 111.97(13) ?
C5 C4 O1 117.8(3) ?
C5 C4 C3 133.0(3) ?
O1 C4 C3 109.1(2) yes
C1 O1 C4 110.7(2) yes
C4 C5 C7 122.8(3) ?
C4 C5 C6 121.9(3) ?
C7 C5 C6 115.1(3) ?
C5 C6 H6A 109.5(2) ?
C5 C6 H6B 109.5(2) ?
H6A C6 H6B 109.5 ?
C5 C6 H6C 109.5(2) ?
H6A C6 H6C 109.5 ?
H6B C6 H6C 109.5 ?
O3 C7 O4 122.1(3) ?
O3 C7 C5 122.8(3) ?
O4 C7 C5 115.0(3) ?
C7 O4 C8 116.5(3) ?
O4 C8 H8A 109.5(2) ?
O4 C8 H8B 109.5(2) ?
H8A C8 H8B 109.5 ?
O4 C8 H8C 109.5(2) ?
H8A C8 H8C 109.5 ?
H8B C8 H8C 109.5 ?
C3 N1 C9 118.5(2) yes
C3 N1 H1 111.(2) ?
C9 N1 H1 106.(2) ?
N1 C9 C10 110.9(2) ?
N1 C9 C22 109.2(2) ?
C10 C9 C22 113.0(2) ?
N1 C9 C16 106.9(2) ?
C10 C9 C16 104.8(2) ?
C22 C9 C16 111.8(2) ?
C15 C10 C11 117.8(2) ?
C15 C10 C9 121.3(2) ?
C11 C10 C9 120.7(2) ?
C10 C11 C12 121.6(2) ?
C10 C11 H11 119.20(14) ?
C12 C11 H11 119.2(2) ?
C13 C12 C11 119.8(3) ?
C13 C12 H12 120.1(2) ?
C11 C12 H12 120.1(2) ?
C14 C13 C12 119.1(3) ?
C14 C13 H13 120.5(2) ?
C12 C13 H13 120.5(2) ?
C13 C14 C15 121.3(2) ?
C13 C14 H14 119.4(2) ?
C15 C14 H14 119.4(2) ?
C10 C15 C14 120.4(2) ?
C10 C15 H15 119.8(2) ?
C14 C15 H15 119.8(2) ?
C21 C16 C17 118.0(2) ?
C21 C16 C9 120.7(2) ?
C17 C16 C9 121.2(2) ?
C18 C17 C16 120.2(3) ?
C18 C17 H17 119.9(2) ?
C16 C17 H17 119.9(2) ?
C19 C18 C17 121.0(3) ?
C19 C18 H18 119.5(2) ?
C17 C18 H18 119.5(2) ?
C18 C19 C20 119.8(3) ?
C18 C19 H19 120.1(2) ?
C20 C19 H19 120.1(2) ?
C19 C20 C21 119.5(3) ?
C19 C20 H20 120.2(2) ?
C21 C20 H20 120.2(2) ?
C16 C21 C20 121.3(3) ?
C16 C21 H21 119.35(15) ?
C20 C21 H21 119.4(2) ?
C23 C22 C27 118.5(2) ?
C23 C22 C9 122.4(2) ?
C27 C22 C9 118.6(2) ?
C22 C23 C24 120.8(3) ?
C22 C23 H23 119.59(14) ?
C24 C23 H23 119.6(2) ?
C25 C24 C23 120.3(3) ?
C25 C24 H24 119.8(2) ?
C23 C24 H24 119.8(2) ?
C26 C25 C24 119.3(3) ?
C26 C25 H25 120.4(2) ?
C24 C25 H25 120.4(2) ?
C25 C26 C27 121.3(3) ?
C25 C26 H26 119.4(2) ?
C27 C26 H26 119.4(2) ?
C22 C27 C26 119.8(3) ?
C22 C27 H27 120.1(2) ?
C26 C27 H27 120.1(2) ?

loop_
_geom_bond_atom_site_label_1
_geom_bond_atom_site_label_2
_geom_bond_site_symmetry_2
_geom_bond_distance
_geom_bond_publ_flag
C1 O2 . 1.183(4) yes
C1 O1 . 1.380(4) yes
C1 C2 . 1.476(4) yes
C2 C3 . 1.527(4) yes
C2 H2A . .97 ?
C2 H2B . .97 ?
C3 N1 . 1.484(3) yes
C3 C4 . 1.517(4) yes
C3 H3 . .98 ?
C4 C5 . 1.340(4) yes
C4 O1 . 1.382(3) yes
C5 C7 . 1.473(5) yes
C5 C6 . 1.515(5) yes
C6 H6A . .96 ?
C6 H6B . .96 ?
C6 H6C . .96 ?
C7 O3 . 1.203(4) ?
C7 O4 . 1.332(4) ?
O4 C8 . 1.449(4) ?
C8 H8A . .96 ?
C8 H8B . .96 ?
C8 H8C . .96 ?
N1 C9 . 1.495(3) ?
N1 H1 . .93(4) ?
C9 C10 . 1.541(3) ?
C9 C22 . 1.544(3) ?
C9 C16 . 1.550(3) ?
C10 C15 . 1.389(3) ?
C10 C11 . 1.390(4) ?
C11 C12 . 1.391(4) ?
C11 H11 . .93 ?
C12 C13 . 1.383(4) ?
C12 H12 . .93 ?
C13 C14 . 1.372(5) ?
C13 H13 . .93 ?
C14 C15 . 1.391(4) ?
C14 H14 . .93 ?
C15 H15 . .93 ?
C16 C21 . 1.381(4) ?
C16 C17 . 1.396(3) ?
C17 C18 . 1.391(4) ?
C17 H17 . .93 ?
C18 C19 . 1.361(6) ?
C18 H18 . .93 ?
C19 C20 . 1.379(5) ?
C19 H19 . .93 ?
C20 C21 . 1.398(4) ?
C20 H20 . .93 ?
C21 H21 . .93 ?
C22 C23 . 1.386(4) ?
C22 C27 . 1.396(4) ?
C23 C24 . 1.400(4) ?
C23 H23 . .93 ?
C24 C25 . 1.375(6) ?
C24 H24 . .93 ?
C25 C26 . 1.369(7) ?
C25 H25 . .93 ?
C26 C27 . 1.399(4) ?
C26 H26 . .93 ?
C27 H27 . .93 ?

loop_
_geom_torsion_atom_site_label_1
_geom_torsion_atom_site_label_2
_geom_torsion_atom_site_label_3
_geom_torsion_atom_site_label_4
_geom_torsion
_geom_torsion_publ_flag
O2 C1 C2 C3 -169.3(3) ?
O1 C1 C2 C3 12.6(3) ?
C1 C2 C3 N1 94.9(2) yes
C1 C2 C3 C4 -17.8(2) yes
N1 C3 C4 C5 77.0(4) yes
C2 C3 C4 C5 -164.9(3) ?
N1 C3 C4 O1 -100.2(2) ?
C2 C3 C4 O1 18.0(2) ?
O2 C1 O1 C4 -179.5(3) ?
C2 C1 O1 C4 -1.1(3) ?
C5 C4 O1 C1 171.2(3) ?
C3 C4 O1 C1 -11.2(3) ?
O1 C4 C5 C7 -171.6(2) ?
C3 C4 C5 C7 11.5(5) ?
O1 C4 C5 C6 3.4(4) ?
C3 C4 C5 C6 -173.5(3) yes
C4 C5 C7 O3 163.3(3) yes
C6 C5 C7 O3 -12.0(4) ?
C4 C5 C7 O4 -14.3(4) ?
C6 C5 C7 O4 170.4(3) ?
O3 C7 O4 C8 -5.1(5) ?
C5 C7 O4 C8 172.5(3) ?
C4 C3 N1 C9 -179.4(2) yes
C2 C3 N1 C9 70.2(3) ?
C3 N1 C9 C10 -90.4(2) ?
C3 N1 C9 C22 34.7(3) ?
C3 N1 C9 C16 155.9(2) ?
N1 C9 C10 C15 -19.0(3) ?
C22 C9 C10 C15 -142.0(2) ?
C16 C9 C10 C15 96.0(2) ?
N1 C9 C10 C11 167.1(2) ?
C22 C9 C10 C11 44.1(3) ?
C16 C9 C10 C11 -77.9(2) ?
C15 C10 C11 C12 3.1(4) ?
C9 C10 C11 C12 177.2(2) ?
C10 C11 C12 C13 -1.2(4) ?
C11 C12 C13 C14 -1.2(5) ?
C12 C13 C14 C15 1.7(5) ?
C11 C10 C15 C14 -2.6(4) ?
C9 C10 C15 C14 -176.7(2) ?
C13 C14 C15 C10 0.3(4) ?
N1 C9 C16 C21 30.9(3) ?
C10 C9 C16 C21 -86.9(3) ?
C22 C9 C16 C21 150.3(3) ?
N1 C9 C16 C17 -152.8(2) ?
C10 C9 C16 C17 89.4(3) ?
C22 C9 C16 C17 -33.4(3) ?
C21 C16 C17 C18 -2.1(5) ?
C9 C16 C17 C18 -178.6(3) ?
C16 C17 C18 C19 -0.9(6) ?
C17 C18 C19 C20 3.5(7) ?
C18 C19 C20 C21 -3.0(7) ?
C17 C16 C21 C20 2.6(5) ?
C9 C16 C21 C20 179.1(3) ?
C19 C20 C21 C16 -0.1(6) ?
N1 C9 C22 C23 -95.4(3) ?
C10 C9 C22 C23 28.6(3) ?
C16 C9 C22 C23 146.6(2) ?
N1 C9 C22 C27 75.5(3) ?
C10 C9 C22 C27 -160.5(2) ?
C16 C9 C22 C27 -42.5(3) ?
C27 C22 C23 C24 2.0(4) ?
C9 C22 C23 C24 172.9(2) ?
C22 C23 C24 C25 -1.4(5) ?
C23 C24 C25 C26 -0.2(5) ?
C24 C25 C26 C27 1.2(6) ?
C23 C22 C27 C26 -1.0(4) ?
C9 C22 C27 C26 -172.3(3) ?
C25 C26 C27 C22 -0.6(5) ?
